data_7017287
loop_
_publ_author_name
'Oelkers, Benjamin'
'Sundermeyer, J\"org'

_publ_section_title
;
 Sulfonate-tagged 1,4-diazabutadiene (DAD(S)) ligands and their
 noble-metal complexes - synthesis, characterization and immobilization in
 ionic liquids.
;
_journal_issue 47
_journal_name_full 'Dalton transactions (Cambridge, England : 2003)'
_journal_page_first 12727
_journal_page_last 12741
_journal_paper_doi 10.1039/c1dt10939a
_journal_volume 40
_journal_year 2011
_chemical_formula_moiety 'C20 H22 N2 O6 S2, 2(C6 H16 N)'
_chemical_formula_sum 'C32 H54 N4 O6 S2'
_chemical_formula_weight 654.91
_chemical_name_systematic
;
?
;
_space_group_IT_number 14
_symmetry_cell_setting monoclinic
_symmetry_space_group_name_Hall '-P 2ybc'
_symmetry_space_group_name_H-M 'P 1 21/c 1'
_atom_sites_solution_hydrogens geom
_atom_sites_solution_primary direct
_atom_sites_solution_secondary difmap
_audit_creation_method SHELXL-97
_cell_angle_alpha 90.00
_cell_angle_beta 101.533(9)
_cell_angle_gamma 90.00
_cell_formula_units_Z 2
_cell_length_a 16.7780(14)
_cell_length_b 7.2899(9)
_cell_length_c 14.6759(11)
_cell_measurement_reflns_used 4816
_cell_measurement_temperature 193(2)
_cell_measurement_theta_max 26.05
_cell_measurement_theta_min 1.65
_cell_volume 1758.8(3)
_computing_cell_refinement 'STOE Cell'
_computing_data_collection 'STOE Expose'
_computing_data_reduction 'STOE Integrate'
_computing_molecular_graphics 'Ortep-3 for Windows (Farrugia, 1997)'
_computing_publication_material 'WinGX publication routines (Farrugia, 1999)'
_computing_structure_refinement 'SHELXL-97 (Sheldrick, 2008)'
_computing_structure_solution 'SIR92 (Giacovazzo et al, 1993)'
_diffrn_ambient_temperature 193(2)
_diffrn_measured_fraction_theta_full 0.945
_diffrn_measured_fraction_theta_max 0.938
_diffrn_measurement_device_type 'STOE IPDS 1'
_diffrn_measurement_method 'rotation method'
_diffrn_radiation_monochromator graphite
_diffrn_radiation_source 'fine-focus sealed tube'
_diffrn_radiation_type MoK\a
_diffrn_radiation_wavelength 0.71073
_diffrn_reflns_av_R_equivalents 0.0578
_diffrn_reflns_av_sigmaI/netI 0.1006
_diffrn_reflns_limit_h_max 20
_diffrn_reflns_limit_h_min -19
_diffrn_reflns_limit_k_max 8
_diffrn_reflns_limit_k_min -8
_diffrn_reflns_limit_l_max 17
_diffrn_reflns_limit_l_min -16
_diffrn_reflns_number 13370
_diffrn_reflns_theta_full 25.00
_diffrn_reflns_theta_max 25.90
_diffrn_reflns_theta_min 2.48
_exptl_absorpt_coefficient_mu 0.198
_exptl_absorpt_correction_T_max 0.9665
_exptl_absorpt_correction_T_min 0.9528
_exptl_absorpt_correction_type multi-scan
_exptl_absorpt_process_details
;
[c.f. r.h. blessing, acta cryst. (1995), a51, 33-38]
;
_exptl_crystal_colour 'light yellow'
_exptl_crystal_density_diffrn 1.237
_exptl_crystal_density_method 'not measured'
_exptl_crystal_description 'irregular plate'
_exptl_crystal_F_000 708
_exptl_crystal_size_max 0.36
_exptl_crystal_size_mid 0.21
_exptl_crystal_size_min 0.09
_refine_diff_density_max 0.328
_refine_diff_density_min -0.194
_refine_diff_density_rms 0.042
_refine_ls_extinction_method none
_refine_ls_goodness_of_fit_ref 0.761
_refine_ls_hydrogen_treatment mixed
_refine_ls_matrix_type full
_refine_ls_number_parameters 209
_refine_ls_number_reflns 3200
_refine_ls_number_restraints 0
_refine_ls_restrained_S_all 0.761
_refine_ls_R_factor_all 0.0893
_refine_ls_R_factor_gt 0.0375
_refine_ls_shift/su_max 0.000
_refine_ls_shift/su_mean 0.000
_refine_ls_structure_factor_coef Fsqd
_refine_ls_weighting_details 'calc w=1/[\s^2^(Fo^2^)+(0.0381P)^2^+0.0000P] where P=(Fo^2^+2Fc^2^)/3'
_refine_ls_weighting_scheme calc
_refine_ls_wR_factor_gt 0.0744
_refine_ls_wR_factor_ref 0.0828
_reflns_number_gt 1562
_reflns_number_total 3200
_reflns_threshold_expression >2\s(I)
_cod_data_source_file c1dt10939a.txt
_cod_data_source_block compound4a
_cod_original_sg_symbol_H-M 'P 21/c'
_cod_database_code 7017287

loop_
_symmetry_equiv_pos_as_xyz
'x, y, z'
'-x, y+1/2, -z+1/2'
'-x, -y, -z'
'x, -y-1/2, z-1/2'

loop_
_atom_site_label
_atom_site_type_symbol
_atom_site_fract_x
_atom_site_fract_y
_atom_site_fract_z
_atom_site_U_iso_or_equiv
_atom_site_adp_type
_atom_site_occupancy
_atom_site_symmetry_multiplicity
_atom_site_calc_flag
_atom_site_refinement_flags
C201 C 0.40221(15) 0.5577(4) 0.66891(19) 0.0512(8) Uani 1 1 d .
H20A H 0.3717 0.6042 0.7136 0.061 Uiso 1 1 calc R
H20B H 0.4529 0.5074 0.7034 0.061 Uiso 1 1 calc R
C202 C 0.42098(18) 0.7129(4) 0.6106(3) 0.0768(11) Uani 1 1 d .
H20C H 0.4492 0.6674 0.5644 0.115 Uiso 1 1 calc R
H20D H 0.4546 0.8007 0.6493 0.115 Uiso 1 1 calc R
H20E H 0.3712 0.7708 0.5806 0.115 Uiso 1 1 calc R
C203 C 0.39960(15) 0.3053(4) 0.55160(19) 0.0450(7) Uani 1 1 d .
H20F H 0.4102 0.3882 0.5037 0.054 Uiso 1 1 calc R
H20G H 0.3653 0.2070 0.5211 0.054 Uiso 1 1 calc R
C204 C 0.47918(15) 0.2247(4) 0.6017(2) 0.0530(8) Uani 1 1 d .
H20I H 0.5183 0.3212 0.6187 0.079 Uiso 1 1 calc R
H20H H 0.4989 0.1393 0.5615 0.079 Uiso 1 1 calc R
H20J H 0.4710 0.1623 0.6567 0.079 Uiso 1 1 calc R
C205 C 0.27353(13) 0.4664(4) 0.55968(18) 0.0397(6) Uani 1 1 d .
H20L H 0.2455 0.3602 0.5287 0.048 Uiso 1 1 calc R
H20K H 0.2819 0.5523 0.5120 0.048 Uiso 1 1 calc R
C206 C 0.22020(15) 0.5554(4) 0.61863(19) 0.0470(7) Uani 1 1 d .
H20M H 0.2144 0.4743 0.6684 0.071 Uiso 1 1 calc R
H20O H 0.1676 0.5804 0.5810 0.071 Uiso 1 1 calc R
H20N H 0.2447 0.6682 0.6440 0.071 Uiso 1 1 calc R
C101 C 0.03553(12) 0.0543(3) 0.49058(17) 0.0268(5) Uani 1 1 d .
C102 C 0.09036(15) 0.1412(4) 0.57174(18) 0.0470(7) Uani 1 1 d .
H10A H 0.1338 0.0583 0.5964 0.071 Uiso 1 1 calc R
H10B H 0.0600 0.1690 0.6189 0.071 Uiso 1 1 calc R
H10C H 0.1126 0.2524 0.5521 0.071 Uiso 1 1 calc R
C103 C 0.10908(12) 0.1625(3) 0.38102(15) 0.0268(6) Uani 1 1 d .
C104 C 0.18349(12) 0.0704(3) 0.38558(15) 0.0278(5) Uani 1 1 d .
C105 C 0.24449(13) 0.1604(3) 0.35205(16) 0.0279(6) Uani 1 1 d .
H105 H 0.2939 0.1014 0.3540 0.034 Uiso 1 1 calc R
C106 C 0.23376(12) 0.3358(3) 0.31571(16) 0.0259(5) Uani 1 1 d .
C107 C 0.16001(12) 0.4247(3) 0.31205(15) 0.0270(5) Uani 1 1 d .
H107 H 0.1528 0.5430 0.2881 0.032 Uiso 1 1 calc R
C108 C 0.09662(12) 0.3383(3) 0.34394(16) 0.0293(6) Uani 1 1 d .
C109 C 0.19770(16) -0.1183(3) 0.4268(2) 0.0447(7) Uani 1 1 d .
H10D H 0.2132 -0.1090 0.4933 0.067 Uiso 1 1 calc R
H10E H 0.2403 -0.1775 0.4028 0.067 Uiso 1 1 calc R
H10F H 0.1486 -0.1890 0.4108 0.067 Uiso 1 1 calc R
C110 C 0.01590(13) 0.4343(4) 0.33900(19) 0.0472(7) Uani 1 1 d .
H11A H -0.0272 0.3572 0.3073 0.071 Uiso 1 1 calc R
H11B H 0.0158 0.5477 0.3057 0.071 Uiso 1 1 calc R
H11C H 0.0080 0.4590 0.4008 0.071 Uiso 1 1 calc R
N201 N 0.35449(12) 0.4072(3) 0.61400(16) 0.0345(5) Uani 1 1 d .
N101 N 0.04275(10) 0.0654(3) 0.40674(14) 0.0317(5) Uani 1 1 d .
O101 O 0.32197(12) 0.6242(3) 0.31004(17) 0.0759(7) Uani 1 1 d .
O102 O 0.38287(10) 0.3300(3) 0.29649(17) 0.0765(7) Uani 1 1 d .
O103 O 0.28599(10) 0.4457(3) 0.17173(13) 0.0646(6) Uani 1 1 d .
S101 S 0.31239(3) 0.44556(9) 0.27109(4) 0.03171(17) Uani 1 1 d .
H201 H 0.3474(17) 0.331(4) 0.658(2) 0.072(10) Uiso 1 1 d .

loop_
_atom_site_aniso_label
_atom_site_aniso_U_11
_atom_site_aniso_U_22
_atom_site_aniso_U_33
_atom_site_aniso_U_23
_atom_site_aniso_U_13
_atom_site_aniso_U_12
C201 0.0458(15) 0.0490(17) 0.0500(19) -0.0197(16) -0.0111(13) 0.0009(15)
C202 0.0497(18) 0.047(2) 0.133(4) -0.005(2) 0.0177(19) -0.0159(15)
C203 0.0451(16) 0.0503(17) 0.0403(19) -0.0063(13) 0.0100(13) 0.0017(13)
C204 0.0475(16) 0.0580(19) 0.055(2) 0.0012(15) 0.0140(14) 0.0068(14)
C205 0.0334(13) 0.0426(15) 0.0408(17) -0.0006(13) 0.0015(11) -0.0059(12)
C206 0.0459(15) 0.0467(16) 0.0504(19) 0.0057(16) 0.0140(13) -0.0001(15)
C101 0.0252(11) 0.0313(13) 0.0247(15) 0.0035(12) 0.0067(9) -0.0011(11)
C102 0.0402(15) 0.0682(19) 0.0334(18) -0.0074(13) 0.0090(12) -0.0222(13)
C103 0.0269(13) 0.0341(15) 0.0198(15) -0.0005(11) 0.0055(10) -0.0068(10)
C104 0.0315(12) 0.0281(14) 0.0249(14) -0.0024(11) 0.0081(9) -0.0028(11)
C105 0.0278(12) 0.0338(14) 0.0232(15) -0.0031(11) 0.0074(10) 0.0026(10)
C106 0.0272(12) 0.0255(13) 0.0253(15) -0.0015(11) 0.0064(10) -0.0024(10)
C107 0.0301(12) 0.0264(13) 0.0251(14) 0.0039(11) 0.0071(9) 0.0004(11)
C108 0.0278(13) 0.0380(15) 0.0221(15) 0.0029(11) 0.0046(10) 0.0005(10)
C109 0.0482(16) 0.0351(15) 0.055(2) 0.0059(13) 0.0209(14) 0.0020(12)
C110 0.0336(13) 0.0582(18) 0.0530(19) 0.0149(16) 0.0165(12) 0.0107(14)
N201 0.0407(12) 0.0350(14) 0.0282(14) 0.0021(10) 0.0079(10) -0.0016(9)
N101 0.0276(10) 0.0397(12) 0.0291(14) 0.0027(10) 0.0088(8) -0.0073(9)
O101 0.0808(14) 0.0560(13) 0.111(2) -0.0534(13) 0.0668(13) -0.0429(11)
O102 0.0338(11) 0.0849(16) 0.120(2) 0.0522(14) 0.0380(11) 0.0197(10)
O103 0.0589(12) 0.1088(16) 0.0286(12) 0.0060(12) 0.0151(9) -0.0390(13)
S101 0.0295(3) 0.0355(4) 0.0332(4) -0.0015(3) 0.0136(2) -0.0057(3)

loop_
_atom_type_symbol
_atom_type_description
_atom_type_scat_dispersion_real
_atom_type_scat_dispersion_imag
_atom_type_scat_source
C C 0.0033 0.0016 'International Tables Vol C Tables 4.2.6.8 and 6.1.1.4'
H H 0.0000 0.0000 'International Tables Vol C Tables 4.2.6.8 and 6.1.1.4'
N N 0.0061 0.0033 'International Tables Vol C Tables 4.2.6.8 and 6.1.1.4'
O O 0.0106 0.0060 'International Tables Vol C Tables 4.2.6.8 and 6.1.1.4'
S S 0.1246 0.1234 'International Tables Vol C Tables 4.2.6.8 and 6.1.1.4'

loop_
_geom_angle_atom_site_label_1
_geom_angle_atom_site_label_2
_geom_angle_atom_site_label_3
_geom_angle
_geom_angle_site_symmetry_3
C202 C201 N201 113.6(2) .
C202 C201 H20A 108.9 .
N201 C201 H20A 108.9 .
C202 C201 H20B 108.9 .
N201 C201 H20B 108.9 .
H20A C201 H20B 107.7 .
C201 C202 H20C 109.5 .
C201 C202 H20D 109.5 .
H20C C202 H20D 109.5 .
C201 C202 H20E 109.5 .
H20C C202 H20E 109.5 .
H20D C202 H20E 109.5 .
N201 C203 C204 113.7(2) .
N201 C203 H20F 108.8 .
C204 C203 H20F 108.8 .
N201 C203 H20G 108.8 .
C204 C203 H20G 108.8 .
H20F C203 H20G 107.7 .
C203 C204 H20I 109.5 .
C203 C204 H20H 109.5 .
H20I C204 H20H 109.5 .
C203 C204 H20J 109.5 .
H20I C204 H20J 109.5 .
H20H C204 H20J 109.5 .
N201 C205 C206 113.5(2) .
N201 C205 H20L 108.9 .
C206 C205 H20L 108.9 .
N201 C205 H20K 108.9 .
C206 C205 H20K 108.9 .
H20L C205 H20K 107.7 .
C205 C206 H20M 109.5 .
C205 C206 H20O 109.5 .
H20M C206 H20O 109.5 .
C205 C206 H20N 109.5 .
H20M C206 H20N 109.5 .
H20O C206 H20N 109.5 .
N101 C101 C102 125.9(2) .
N101 C101 C101 116.6(3) 3_556
C102 C101 C101 117.5(3) 3_556
C101 C102 H10A 109.5 .
C101 C102 H10B 109.5 .
H10A C102 H10B 109.5 .
C101 C102 H10C 109.5 .
H10A C102 H10C 109.5 .
H10B C102 H10C 109.5 .
C108 C103 C104 121.4(2) .
C108 C103 N101 119.62(19) .
C104 C103 N101 118.7(2) .
C105 C104 C103 117.9(2) .
C105 C104 C109 120.5(2) .
C103 C104 C109 121.6(2) .
C106 C105 C104 121.7(2) .
C106 C105 H105 119.1 .
C104 C105 H105 119.1 .
C105 C106 C107 119.5(2) .
C105 C106 S101 120.63(17) .
C107 C106 S101 119.82(17) .
C106 C107 C108 120.6(2) .
C106 C107 H107 119.7 .
C108 C107 H107 119.7 .
C103 C108 C107 118.8(2) .
C103 C108 C110 120.5(2) .
C107 C108 C110 120.7(2) .
C104 C109 H10D 109.5 .
C104 C109 H10E 109.5 .
H10D C109 H10E 109.5 .
C104 C109 H10F 109.5 .
H10D C109 H10F 109.5 .
H10E C109 H10F 109.5 .
C108 C110 H11A 109.5 .
C108 C110 H11B 109.5 .
H11A C110 H11B 109.5 .
C108 C110 H11C 109.5 .
H11A C110 H11C 109.5 .
H11B C110 H11C 109.5 .
C205 N201 C201 114.03(19) .
C205 N201 C203 109.5(2) .
C201 N201 C203 114.3(2) .
C205 N201 H201 109.5(19) .
C201 N201 H201 102(2) .
C203 N201 H201 107(2) .
C101 N101 C103 121.30(19) .
O101 S101 O103 113.29(15) .
O101 S101 O102 114.34(14) .
O103 S101 O102 109.51(14) .
O101 S101 C106 107.32(11) .
O103 S101 C106 105.88(10) .
O102 S101 C106 105.86(11) .

loop_
_geom_bond_atom_site_label_1
_geom_bond_atom_site_label_2
_geom_bond_distance
_geom_bond_site_symmetry_2
C201 C202 1.490(4) .
C201 N201 1.495(3) .
C201 H20A 0.9700 .
C201 H20B 0.9700 .
C202 H20C 0.9600 .
C202 H20D 0.9600 .
C202 H20E 0.9600 .
C203 N201 1.497(3) .
C203 C204 1.508(3) .
C203 H20F 0.9700 .
C203 H20G 0.9700 .
C204 H20I 0.9600 .
C204 H20H 0.9600 .
C204 H20J 0.9600 .
C205 N201 1.495(3) .
C205 C206 1.510(3) .
C205 H20L 0.9700 .
C205 H20K 0.9700 .
C206 H20M 0.9600 .
C206 H20O 0.9600 .
C206 H20N 0.9600 .
C101 N101 1.263(3) .
C101 C102 1.493(3) .
C101 C101 1.503(4) 3_556
C102 H10A 0.9600 .
C102 H10B 0.9600 .
C102 H10C 0.9600 .
C103 C108 1.392(3) .
C103 C104 1.407(3) .
C103 N101 1.432(3) .
C104 C105 1.386(3) .
C104 C109 1.503(3) .
C105 C106 1.383(3) .
C105 H105 0.9300 .
C106 C107 1.388(3) .
C106 S101 1.776(2) .
C107 C108 1.395(3) .
C107 H107 0.9300 .
C108 C110 1.513(3) .
C109 H10D 0.9600 .
C109 H10E 0.9600 .
C109 H10F 0.9600 .
C110 H11A 0.9600 .
C110 H11B 0.9600 .
C110 H11C 0.9600 .
N201 H201 0.88(3) .
O101 S101 1.4184(18) .
O102 S101 1.4389(19) .
O103 S101 1.4368(19) .

loop_
_geom_torsion_atom_site_label_1
_geom_torsion_atom_site_label_2
_geom_torsion_atom_site_label_3
_geom_torsion_atom_site_label_4
_geom_torsion
_geom_torsion_site_symmetry_1
C108 C103 C104 C105 0.1(3) .
N101 C103 C104 C105 173.9(2) .
C108 C103 C104 C109 179.1(2) .
N101 C103 C104 C109 -7.1(3) .
C103 C104 C105 C106 0.5(3) .
C109 C104 C105 C106 -178.5(2) .
C104 C105 C106 C107 -0.3(4) .
C104 C105 C106 S101 -178.68(18) .
C105 C106 C107 C108 -0.5(3) .
S101 C106 C107 C108 177.87(18) .
C104 C103 C108 C107 -0.9(3) .
N101 C103 C108 C107 -174.7(2) .
C104 C103 C108 C110 179.5(2) .
N101 C103 C108 C110 5.8(3) .
C106 C107 C108 C103 1.1(3) .
C106 C107 C108 C110 -179.3(2) .
C206 C205 N201 C201 -55.8(3) .
C206 C205 N201 C203 174.7(2) .
C202 C201 N201 C205 -60.3(3) .
C202 C201 N201 C203 66.8(3) .
C204 C203 N201 C205 -174.8(2) .
C204 C203 N201 C201 55.8(3) .
C102 C101 N101 C103 2.1(4) .
C101 C101 N101 C103 -178.8(2) 3_556
C108 C103 N101 C101 -101.4(3) .
C104 C103 N101 C101 84.7(3) .
C105 C106 S101 O101 -131.7(2) .
C107 C106 S101 O101 50.0(2) .
C105 C106 S101 O103 107.1(2) .
C107 C106 S101 O103 -71.3(2) .
C105 C106 S101 O102 -9.2(2) .
C107 C106 S101 O102 172.5(2) .
